data_1560187
loop_
_publ_author_name
'Nicks, Joshua'
'Boer, Stephanie A.'
'White, Nicholas G.'
'Foster, Jonathan A.'

_publ_section_title
;
 Monolayer nanosheets formed by liquid exfoliation of charge-assisted
 hydrogen-bonded frameworks
;
_journal_issue 9
_journal_name_full 'Chemical Science'
_journal_page_first 3322
_journal_page_last 3327
_journal_paper_doi 10.1039/D0SC06906J
_journal_volume 12
_journal_year 2021
_chemical_compound_source synthesized
_chemical_formula_moiety 'C8 H8 N2 O2'
_chemical_formula_sum 'C8 H8 N2 O2'
_chemical_formula_weight 164.16
_space_group_IT_number 2
_space_group_name_Hall '-P 1'
_space_group_name_H-M_alt 'P -1'
_symmetry_cell_setting triclinic
_symmetry_space_group_name_Hall '-P 1'
_symmetry_space_group_name_H-M 'P -1'
_atom_sites_solution_hydrogens difmap
_atom_sites_solution_primary other
_audit_update_record
;
2020-12-01 deposited with the CCDC.	2021-01-13 downloaded from the CCDC.
;
_cell_angle_alpha 61.268(5)
_cell_angle_beta 74.309(4)
_cell_angle_gamma 82.320(5)
_cell_formula_units_Z 2
_cell_length_a 7.03480(2)
_cell_length_b 7.85120(2)
_cell_length_c 7.88270(2)
_cell_measurement_reflns_used 3164
_cell_measurement_temperature 293
_cell_measurement_theta_max 72.72
_cell_measurement_theta_min 6.72
_cell_volume 367.540(19)
_computing_cell_refinement 'CrysAlisPro, (Agilent, 2011)'
_computing_data_collection 'CrysAlisPro, (Agilent, 2011'
_computing_data_reduction 'CrysAlisPro, (Agilent, 2011)'
_computing_publication_material 'CRYSTALS (Betteridge et al., 2003)'
_computing_structure_refinement 'CRYSTALS (Betteridge et al., 2003)'
_computing_structure_solution 'Superflip (Palatinus & Chapuis, 2007)'
_diffrn_ambient_temperature 293
_diffrn_measured_fraction_theta_full 0.996
_diffrn_measured_fraction_theta_max 0.986
_diffrn_measurement_device Area
_diffrn_measurement_device_type 'Oxford Diffraction Supernova'
_diffrn_measurement_method \w
_diffrn_radiation_monochromator mirror
_diffrn_radiation_type 'Cu K\a'
_diffrn_radiation_wavelength 1.54184
_diffrn_reflns_av_R_equivalents 0.029
_diffrn_reflns_av_unetI/netI 0.037
_diffrn_reflns_limit_h_max 8
_diffrn_reflns_limit_h_min -8
_diffrn_reflns_limit_k_max 9
_diffrn_reflns_limit_k_min -9
_diffrn_reflns_limit_l_max 9
_diffrn_reflns_limit_l_min -9
_diffrn_reflns_number 6926
_diffrn_reflns_theta_full 69.044
_diffrn_reflns_theta_max 72.678
_diffrn_reflns_theta_min 6.429
_diffrn_standards_number 0
_exptl_absorpt_coefficient_mu 0.913
_exptl_absorpt_correction_T_max 1.00
_exptl_absorpt_correction_T_min 0.86
_exptl_absorpt_correction_type multi-scan
_exptl_absorpt_process_details 'CrysAlisPro, (Agilent, 2011)'
_exptl_crystal_colour colourless
_exptl_crystal_density_diffrn 1.483
_exptl_crystal_density_meas ?
_exptl_crystal_density_method 'not measured'
_exptl_crystal_description block
_exptl_crystal_F_000 172
_exptl_crystal_recrystallization_method 'Re-crystallisation from solvent: Water/DMF'
_exptl_crystal_size_max 0.11
_exptl_crystal_size_mid 0.10
_exptl_crystal_size_min 0.08
_refine_diff_density_max 0.36
_refine_diff_density_min -0.37
_refine_ls_extinction_method None
_refine_ls_goodness_of_fit_ref 1.0300
_refine_ls_hydrogen_treatment mixed
_refine_ls_matrix_type full
_refine_ls_number_parameters 125
_refine_ls_number_reflns 1335
_refine_ls_number_restraints 12
_refine_ls_R_factor_all 0.0810
_refine_ls_R_factor_gt 0.0780
_refine_ls_shift/su_max 0.0004183
_refine_ls_shift/su_mean 0.0000698
_refine_ls_structure_factor_coef Fsqd
_refine_ls_weighting_details
;
 Method= Modified Sheldrick 
 w=1/[\s^2^(F^2^) + ( 0.12P)^2^ + 0.53P] 
 ,where P=(max(Fo^2^,0) + 2Fc^2^)/3 
;
_refine_ls_weighting_scheme calc
_refine_ls_wR_factor_all 0.2542
_refine_ls_wR_factor_gt 0.2520
_refine_ls_wR_factor_ref 0.2194
_reflns_limit_h_max 8
_reflns_limit_h_min -8
_reflns_limit_k_max 9
_reflns_limit_k_min -7
_reflns_limit_l_max 9
_reflns_limit_l_min 0
_reflns_number_gt 1298
_reflns_number_total 1434
_reflns_threshold_expression I>2.0\s(I)
_oxford_diffrn_Wilson_B_factor 2.44
_oxford_diffrn_Wilson_scale 1.22
_oxford_refine_ls_r_factor_ref 0.0716
_oxford_refine_ls_scale 0.923(12)
_oxford_reflns_number_all 1428
_cod_data_source_file d0sc06906j2.cif
_cod_data_source_block 1_293K
_cod_depositor_comments
;
The following automatic conversions were performed:

data item '_exptl_crystal_density_meas' value 'not measured' was
changed to '?' -- the value is perceived as not measured.

Automatic conversion script
Id: cif_fix_values 7556 2019-12-06 15:28:31Z antanas 

 Adding full bibliography for 1560186--1560188.cif.
;
_cod_original_sg_symbol_H-M 'P -1 '
_cod_database_code 1560187
_oxford_refine_reflns_threshold_expression_ref I>-3.0\s(I)

loop_
_symmetry_equiv_pos_as_xyz
x,y,z
-x,-y,-z

loop_
_atom_site_label
_atom_site_type_symbol
_atom_site_fract_x
_atom_site_fract_y
_atom_site_fract_z
_atom_site_U_iso_or_equiv
_atom_site_occupancy
_atom_site_adp_type
_atom_site_refinement_flags_posn
_atom_site_refinement_flags_adp
_atom_site_refinement_flags_occupancy
_atom_site_disorder_assembly
_atom_site_disorder_group
_atom_site_attached_hydrogens
N1 N 0.5066(4) -0.2457(3) 0.3376(4) 0.0375 1.0000 Uani D . . . . .
N2 N 0.7411(3) -0.0134(3) 0.1459(4) 0.0385 1.0000 Uani D . . . . .
C3 C 0.5579(4) -0.0626(4) 0.2425(4) 0.0290 1.0000 Uani D . . . . .
C4 C 0.4077(4) 0.0884(4) 0.2454(4) 0.0288 1.0000 Uani . . . . . .
C5 C 0.2104(4) 0.0580(4) 0.2672(4) 0.0330 1.0000 Uani . . . . . .
C6 C 0.0713(4) 0.1980(4) 0.2720(5) 0.0343 1.0000 Uani . . . . . .
C7 C 0.1256(4) 0.3720(4) 0.2531(4) 0.0299 1.0000 Uani . . . . . .
C8 C 0.3230(4) 0.4003(4) 0.2324(5) 0.0353 1.0000 Uani . . . . . .
C9 C 0.4627(4) 0.2608(4) 0.2286(5) 0.0348 1.0000 Uani . . . . . .
C10 C -0.0276(4) 0.5262(4) 0.2553(4) 0.0326 1.0000 Uani . . . . . .
O11 O -0.2045(3) 0.4738(3) 0.3298(4) 0.0455 1.0000 Uani . . . . . .
O12 O 0.0327(3) 0.6967(3) 0.1808(4) 0.0448 1.0000 Uani . . . . . .
H51 H 0.1738 -0.0600 0.2798 0.0487 1.0000 Uiso R . . . . .
H61 H -0.0645 0.1778 0.2880 0.0507 1.0000 Uiso R . . . . .
H81 H 0.3597 0.5196 0.2175 0.0518 1.0000 Uiso R . . . . .
H91 H 0.5954 0.2815 0.2131 0.0508 1.0000 Uiso R . . . . .
H12 H 0.591(4) -0.334(3) 0.330(5) 0.054(2) 1.0000 Uiso D . . . . .
H22 H 0.834(3) -0.103(3) 0.157(5) 0.055(2) 1.0000 Uiso D . . . . .
H11 H 0.396(4) -0.285(3) 0.426(5) 0.054(2) 1.0000 Uiso D . . . . .
H21 H 0.773(4) 0.106(3) 0.062(5) 0.055(2) 1.0000 Uiso D . . . . .

loop_
_atom_site_aniso_label
_atom_site_aniso_U_11
_atom_site_aniso_U_22
_atom_site_aniso_U_33
_atom_site_aniso_U_23
_atom_site_aniso_U_13
_atom_site_aniso_U_12
N1 0.0261(12) 0.0256(12) 0.0495(15) -0.0145(11) 0.0021(11) -0.0002(10)
N2 0.0249(12) 0.0242(12) 0.0564(16) -0.0173(12) 0.0017(11) 0.0016(9)
C3 0.0262(13) 0.0266(14) 0.0320(14) -0.0132(11) -0.0037(11) -0.0019(11)
C4 0.0265(14) 0.0262(14) 0.0312(13) -0.0133(11) -0.0035(11) 0.0002(11)
C5 0.0289(14) 0.0260(14) 0.0459(16) -0.0195(12) -0.0048(12) -0.0032(11)
C6 0.0221(13) 0.0314(15) 0.0484(17) -0.0188(13) -0.0055(12) -0.0012(11)
C7 0.0258(14) 0.0257(14) 0.0332(14) -0.0123(11) -0.0013(11) -0.0021(11)
C8 0.0296(14) 0.0265(14) 0.0518(18) -0.0216(13) -0.0052(12) -0.0019(11)
C9 0.0216(13) 0.0316(14) 0.0513(17) -0.0208(13) -0.0057(12) -0.0006(11)
C10 0.0269(14) 0.0269(14) 0.0364(15) -0.0120(12) -0.0008(11) -0.0016(11)
O11 0.0239(11) 0.0287(11) 0.0677(15) -0.0176(10) 0.0042(10) 0.0001(8)
O12 0.0288(11) 0.0249(11) 0.0674(15) -0.0172(10) 0.0003(10) 0.0003(8)

loop_
_atom_type_symbol
_atom_type_scat_dispersion_real
_atom_type_scat_dispersion_imag
_atom_type_scat_Cromer_Mann_a1
_atom_type_scat_Cromer_Mann_b1
_atom_type_scat_Cromer_Mann_a2
_atom_type_scat_Cromer_Mann_b2
_atom_type_scat_Cromer_Mann_a3
_atom_type_scat_Cromer_Mann_b3
_atom_type_scat_Cromer_Mann_a4
_atom_type_scat_Cromer_Mann_b4
_atom_type_scat_Cromer_Mann_c
_atom_type_scat_source
C 0.0181 0.0091 2.3100 20.8439 1.0200 10.2075 1.5886 0.5687 0.8650 51.6512 0.2156 'International Tables Vol C 4.2.6.8 and 6.1.1.4'
H 0.0000 0.0000 0.4930 10.5109 0.3229 26.1257 0.1402 3.1424 0.0408 57.7998 0.0030 'International Tables Vol C 4.2.6.8 and 6.1.1.4'
N 0.0311 0.0180 12.2126 0.0057 3.1322 9.8933 2.0125 28.9975 1.1663 0.5826 -11.5290 'International Tables Vol C 4.2.6.8 and 6.1.1.4'
O 0.0492 0.0322 3.0485 13.2771 2.2868 5.7011 1.5463 0.3239 0.8670 32.9089 0.2508 'International Tables Vol C 4.2.6.8 and 6.1.1.4'

loop_
_geom_angle_atom_site_label_1
_geom_angle_site_symmetry_1
_geom_angle_atom_site_label_2
_geom_angle_site_symmetry_2
_geom_angle_atom_site_label_3
_geom_angle_site_symmetry_3
_geom_angle
_geom_angle_publ_flag
C3 . N1 . H12 . 120.4(16) no
C3 . N1 . H11 . 121.4(16) no
H12 . N1 . H11 . 117(2) no
C3 . N2 . H22 . 120.6(16) no
C3 . N2 . H21 . 121.1(16) no
H22 . N2 . H21 . 118(2) no
N1 . C3 . N2 . 120.0(2) yes
N1 . C3 . C4 . 119.8(2) yes
N2 . C3 . C4 . 120.2(2) yes
C3 . C4 . C5 . 120.3(2) yes
C3 . C4 . C9 . 120.3(2) yes
C5 . C4 . C9 . 119.4(2) yes
C4 . C5 . C6 . 119.9(3) yes
C4 . C5 . H51 . 119.0 no
C6 . C5 . H51 . 121.1 no
C5 . C6 . C7 . 121.0(3) yes
C5 . C6 . H61 . 120.4 no
C7 . C6 . H61 . 118.6 no
C6 . C7 . C8 . 118.5(3) yes
C6 . C7 . C10 . 120.6(2) yes
C8 . C7 . C10 . 120.8(2) yes
C7 . C8 . C9 . 120.8(3) yes
C7 . C8 . H81 . 118.3 no
C9 . C8 . H81 . 120.8 no
C4 . C9 . C8 . 120.3(3) yes
C4 . C9 . H91 . 119.4 no
C8 . C9 . H91 . 120.3 no
C7 . C10 . O11 . 117.4(2) yes
C7 . C10 . O12 . 117.3(2) yes
O11 . C10 . O12 . 125.3(3) yes

loop_
_geom_bond_atom_site_label_1
_geom_bond_site_symmetry_1
_geom_bond_atom_site_label_2
_geom_bond_site_symmetry_2
_geom_bond_distance
_geom_bond_publ_flag
N1 . C3 . 1.310(4) yes
N1 . H12 . 0.865(18) no
N1 . H11 . 0.869(18) no
N2 . C3 . 1.307(4) yes
N2 . H22 . 0.883(18) no
N2 . H21 . 0.866(18) no
C3 . C4 . 1.483(4) yes
C4 . C5 . 1.390(4) yes
C4 . C9 . 1.392(4) yes
C5 . C6 . 1.378(4) yes
C5 . H51 . 0.947 no
C6 . C7 . 1.395(4) yes
C6 . H61 . 0.954 no
C7 . C8 . 1.390(4) yes
C7 . C10 . 1.512(4) yes
C8 . C9 . 1.376(4) yes
C8 . H81 . 0.949 no
C9 . H91 . 0.934 no
C10 . O11 . 1.254(3) yes
C10 . O12 . 1.256(3) yes

loop_
_geom_hbond_atom_site_label_D
_geom_hbond_site_symmetry_D
_geom_hbond_atom_site_label_H
_geom_hbond_site_symmetry_H
_geom_hbond_atom_site_label_A
_geom_hbond_site_symmetry_A
_geom_hbond_angle_DHA
_geom_hbond_distance_DH
_geom_hbond_distance_HA
_geom_hbond_distance_DA
_geom_hbond_publ_flag
N1 . H12 . O11 1_645 174(4) 0.865 1.941 2.802(4) yes
N2 . H22 . O12 1_645 178(3) 0.883 1.932 2.814(4) yes
N1 . H11 . O11 2_556 157(3) 0.869 2.024 2.844(4) yes
N2 . H21 . O12 2_665 149(2) 0.866 2.056 2.834(4) yes
